data_4126304
loop_
_publ_author_name
'Sharber, Seth A.'
'Baral, Rom Nath'
'Frausto, Fanny'
'Haas, Terry E.'
'M\"uller, Peter'
'Thomas Iii, Samuel W.'

_publ_section_title
;
 Substituent Effects That Control Conjugated Oligomer Conformation through
 Non-covalent Interactions.
;
_journal_name_full 'Journal of the American Chemical Society'
_journal_paper_doi 10.1021/jacs.7b00878
_journal_year 2017
_chemical_formula_sum 'C40 H14 F16 O4'
_chemical_formula_weight 862.51
_space_group_crystal_system triclinic
_space_group_IT_number 2
_space_group_name_Hall '-P 1'
_space_group_name_H-M_alt 'P -1'
_symmetry_space_group_name_Hall '-P 1'
_symmetry_space_group_name_H-M 'P -1'
_atom_sites_solution_hydrogens geom
_audit_creation_method SHELXL-2014/7
_audit_update_record
;
2017-01-13 # Formatted by publCIF

;
_cell_angle_alpha 87.261(3)
_cell_angle_beta 86.899(3)
_cell_angle_gamma 73.297(4)
_cell_formula_units_Z 2
_cell_length_a 6.9872(11)
_cell_length_b 7.1084(11)
_cell_length_c 35.914(6)
_cell_measurement_reflns_used 9984
_cell_measurement_temperature 100(2)
_cell_measurement_theta_max 29.88
_cell_measurement_theta_min 2.27
_cell_volume 1705.0(5)
_computing_structure_refinement 'SHELXL-2014/7 (Sheldrick, 2014)'
_diffrn_ambient_temperature 100(2)
_diffrn_measured_fraction_theta_full 0.999
_diffrn_measured_fraction_theta_max 0.990
_diffrn_measurement_device_type 'Bruker APEX-II CCd'
_diffrn_measurement_method '\f and \w scans'
_diffrn_radiation_type MoK\a
_diffrn_radiation_wavelength 0.71073
_diffrn_reflns_av_unetI/netI 0.0635
_diffrn_reflns_Laue_measured_fraction_full 0.999
_diffrn_reflns_Laue_measured_fraction_max 0.990
_diffrn_reflns_limit_h_max 9
_diffrn_reflns_limit_h_min -9
_diffrn_reflns_limit_k_max 10
_diffrn_reflns_limit_k_min -10
_diffrn_reflns_limit_l_max 51
_diffrn_reflns_limit_l_min 0
_diffrn_reflns_number 10792
_diffrn_reflns_point_group_measured_fraction_full 0.999
_diffrn_reflns_point_group_measured_fraction_max 0.990
_diffrn_reflns_theta_full 25.242
_diffrn_reflns_theta_max 30.557
_diffrn_reflns_theta_min 1.136
_exptl_absorpt_coefficient_mu 0.167
_exptl_absorpt_correction_type multi-scan
_exptl_absorpt_process_details 'TWINABS-2012/1 (Sheldrick, 2009)'
_exptl_crystal_colour colourless
_exptl_crystal_density_diffrn 1.680
_exptl_crystal_description plate
_exptl_crystal_F_000 860
_exptl_crystal_size_max 0.575
_exptl_crystal_size_mid 0.55
_exptl_crystal_size_min 0.115
_exptl_transmission_factor_max 0.9800
_exptl_transmission_factor_min 0.9100
_refine_diff_density_max 0.676
_refine_diff_density_min -0.764
_refine_diff_density_rms 0.138
_refine_ls_extinction_method none
_refine_ls_goodness_of_fit_ref 2.452
_refine_ls_hydrogen_treatment constr
_refine_ls_matrix_type full
_refine_ls_number_parameters 542
_refine_ls_number_reflns 10792
_refine_ls_number_restraints 0
_refine_ls_restrained_S_all 2.452
_refine_ls_R_factor_all 0.1416
_refine_ls_R_factor_gt 0.1335
_refine_ls_shift/su_max 0.324
_refine_ls_shift/su_mean 0.006
_refine_ls_structure_factor_coef Fsqd
_refine_ls_weighting_details 'w=1/[\s^2^(Fo^2^)+(0.1000P)^2^] where P=(Fo^2^+2Fc^2^)/3'
_refine_ls_weighting_scheme calc
_refine_ls_wR_factor_gt 0.3509
_refine_ls_wR_factor_ref 0.3534
_reflns_Friedel_coverage 0.000
_reflns_number_gt 9391
_reflns_number_total 10792
_reflns_threshold_expression 'I > 2\s(I)'
_cod_data_source_file ja7b00878_si_004.cif
_cod_data_source_block CF3-F5
_cod_database_code 4126304
_shelx_shelxl_version_number 2014/7
_shelx_space_group_comment
;
The symmetry employed for this shelxl refinement is uniquely defined
by the following loop, which should always be used as a source of
symmetry information in preference to the above space-group names.
They are only intended as comments.
;

loop_
_space_group_symop_operation_xyz
'x, y, z'
'-x, -y, -z'

loop_
_atom_site_label
_atom_site_type_symbol
_atom_site_fract_x
_atom_site_fract_y
_atom_site_fract_z
_atom_site_U_iso_or_equiv
_atom_site_adp_type
_atom_site_occupancy
_atom_site_site_symmetry_order
_atom_site_calc_flag
_atom_site_refinement_flags_posn
_atom_site_refinement_flags_adp
F1 F 0.0600(6) -0.1652(5) 0.89970(10) 0.0303(8) Uani 1 1 d . .
F3 F 0.2544(5) -0.8517(5) 0.92649(9) 0.0286(7) Uani 1 1 d . .
F4 F 0.3074(6) -0.9183(5) 0.85288(10) 0.0318(8) Uani 1 1 d . .
F5 F 0.2399(6) -0.6119(6) 0.80222(9) 0.0310(8) Uani 1 1 d . .
F6 F 0.1157(7) -0.2353(6) 0.82554(10) 0.0369(9) Uani 1 1 d . .
F12 F 0.9933(6) -0.8943(6) 0.77538(11) 0.0459(11) Uani 1 1 d . .
F13 F 0.7480(8) -0.7005(7) 0.74659(11) 0.0579(15) Uani 1 1 d . .
F16 F 0.7062(9) -0.9440(9) 0.78122(14) 0.0729(18) Uani 1 1 d . .
O2 O 0.2796(6) -0.3602(7) 0.96356(10) 0.0254(9) Uani 1 1 d . .
O4 O 0.1125(8) -0.2536(8) 1.01665(12) 0.0428(14) Uani 1 1 d . .
C1 C 0.3841(7) -0.1293(7) 0.99570(12) 0.0131(8) Uani 1 1 d . .
C2 C 0.2454(7) -0.2537(7) 0.99351(12) 0.0164(9) Uani 1 1 d . .
C3 C 0.5432(7) -0.1283(7) 0.96931(11) 0.0127(8) Uani 1 1 d . .
C4 C 0.6552(7) 0.0022(7) 0.97474(12) 0.0132(8) Uani 1 1 d . .
H1 H 0.7603 0.0041 0.9578 0.016 Uiso 1 1 calc R U
C18 C 0.6328(7) -0.3367(8) 0.90899(14) 0.0190(10) Uani 1 1 d . .
C19 C 0.2203(7) -0.6955(7) 0.90180(13) 0.0163(9) Uani 1 1 d . .
C20 C 0.7684(8) -0.7682(8) 0.84786(14) 0.0212(10) Uani 1 1 d . .
H6 H 0.8069 -0.9046 0.8502 0.025 Uiso 1 1 calc R U
C21 C 0.2129(7) -0.5757(8) 0.83875(13) 0.0209(10) Uani 1 1 d . .
C23 C 0.6722(7) -0.4503(8) 0.87568(13) 0.0180(9) Uani 1 1 d . .
C24 C 0.1351(8) -0.4660(8) 0.95598(13) 0.0205(10) Uani 1 1 d . .
H7 H 0.0000 -0.3865 0.9620 0.025 Uiso 1 1 calc R U
H8 H 0.1610 -0.5878 0.9708 0.025 Uiso 1 1 calc R U
C26 C 0.1602(7) -0.5075(8) 0.91508(12) 0.0163(9) Uani 1 1 d . .
C27 C 0.5923(7) -0.2476(7) 0.93697(13) 0.0165(9) Uani 1 1 d . .
C28 C 0.2476(7) -0.7333(7) 0.86424(13) 0.0181(9) Uani 1 1 d . .
C29 C 0.1253(8) -0.3543(7) 0.88879(14) 0.0192(9) Uani 1 1 d . .
C31 C 0.6527(8) -0.3582(8) 0.84001(14) 0.0217(10) Uani 1 1 d . .
H11 H 0.6138 -0.2218 0.8375 0.026 Uiso 1 1 calc R U
C32 C 0.7317(8) -0.6561(8) 0.87959(14) 0.0212(10) Uani 1 1 d . .
H12 H 0.7465 -0.7171 0.9032 0.025 Uiso 1 1 calc R U
C35 C 0.7473(7) -0.6756(8) 0.81258(14) 0.0213(10) Uani 1 1 d . .
C37 C 0.1501(8) -0.3856(8) 0.85041(14) 0.0208(10) Uani 1 1 d . .
C38 C 0.7955(9) -0.8010(10) 0.77834(16) 0.0304(12) Uani 1 1 d . .
C39 C 0.6920(8) -0.4723(9) 0.80815(14) 0.0241(11) Uani 1 1 d . .
H14 H 0.6813 -0.4126 0.7844 0.029 Uiso 1 1 calc R U
F2 F 0.4700(6) 0.7024(5) 0.40227(11) 0.0343(9) Uani 1 1 d . .
F7 F 0.2671(6) 1.3830(5) 0.42312(12) 0.0388(9) Uani 1 1 d . .
F8 F 0.2549(7) 1.4592(6) 0.34856(13) 0.0464(10) Uani 1 1 d . .
F9 F 0.4540(7) 0.7800(7) 0.32816(11) 0.0450(11) Uani 1 1 d . .
F10 F 0.0360(6) -0.3219(6) 0.74428(10) 0.0412(9) Uani 1 1 d . .
F11 F 0.3495(6) 1.1581(8) 0.30108(11) 0.0471(11) Uani 1 1 d . .
F14 F 0.1649(10) -0.5729(7) 0.71169(13) 0.0604(14) Uani 1 1 d . .
F15 F 0.3530(7) -0.4243(10) 0.73433(15) 0.0717(18) Uani 1 1 d . .
O1 O 0.2213(6) 0.8882(6) 0.46512(12) 0.0271(9) Uani 1 1 d . .
O3 O 0.3864(7) 0.7429(8) 0.51465(13) 0.0377(11) Uani 1 1 d . .
C5 C 0.1653(8) -0.2631(8) 0.68430(15) 0.0236(10) Uani 1 1 d . .
C6 C 0.3659(7) 1.0397(7) 0.41491(14) 0.0187(9) Uani 1 1 d . .
C7 C 0.1176(6) 0.6307(7) 0.49573(14) 0.0159(9) Uani 1 1 d . .
C8 C 0.1106(7) 0.1136(8) 0.58841(14) 0.0196(10) Uani 1 1 d . .
C9 C 0.2566(7) 0.7588(7) 0.49338(15) 0.0196(10) Uani 1 1 d . .
C10 C 0.3121(8) 1.2312(8) 0.40017(17) 0.0240(11) Uani 1 1 d . .
C11 C 0.1481(7) 0.4909(7) 0.52452(14) 0.0172(9) Uani 1 1 d . .
H2 H 0.2474 0.4850 0.5411 0.021 Uiso 1 1 calc R U
C12 C 0.1880(8) -0.2192(8) 0.61752(14) 0.0207(10) Uani 1 1 d . .
H3 H 0.2137 -0.2728 0.5940 0.025 Uiso 1 1 calc R U
C13 C 0.1345(7) -0.0149(7) 0.62083(14) 0.0186(9) Uani 1 1 d . .
C14 C 0.3694(8) 0.9941(8) 0.45640(15) 0.0224(10) Uani 1 1 d . .
H4 H 0.5012 0.9139 0.4632 0.027 Uiso 1 1 calc R U
H5 H 0.3363 1.1146 0.4700 0.027 Uiso 1 1 calc R U
C15 C 0.0335(7) 0.3566(7) 0.52953(13) 0.0157(9) Uani 1 1 d . .
C16 C 0.4126(8) 0.8919(8) 0.38946(16) 0.0234(11) Uani 1 1 d . .
C17 C 0.0769(7) 0.2212(7) 0.56042(14) 0.0175(9) Uani 1 1 d . .
C22 C 0.3537(9) 1.1222(10) 0.33744(18) 0.0325(13) Uani 1 1 d . .
C25 C 0.2027(8) -0.3430(8) 0.64929(15) 0.0243(11) Uani 1 1 d . .
H9 H 0.2376 -0.4785 0.6469 0.029 Uiso 1 1 calc R U
C30 C 0.1140(9) -0.0621(9) 0.68781(14) 0.0271(12) Uani 1 1 d . .
H10 H 0.0886 -0.0099 0.7114 0.033 Uiso 1 1 calc R U
C33 C 0.0998(8) 0.0636(8) 0.65658(16) 0.0251(11) Uani 1 1 d . .
H13 H 0.0676 0.1987 0.6593 0.030 Uiso 1 1 calc R U
C34 C 0.4069(8) 0.9280(9) 0.35185(17) 0.0288(12) Uani 1 1 d . .
C36 C 0.3078(8) 1.2731(10) 0.36227(18) 0.0304(12) Uani 1 1 d . .
C40 C 0.1781(9) -0.3955(10) 0.71859(17) 0.0306(12) Uani 1 1 d . .

loop_
_atom_site_aniso_label
_atom_site_aniso_U_11
_atom_site_aniso_U_22
_atom_site_aniso_U_33
_atom_site_aniso_U_23
_atom_site_aniso_U_13
_atom_site_aniso_U_12
F1 0.048(2) 0.0110(15) 0.0331(17) -0.0110(12) 0.0009(15) -0.0090(13)
F3 0.0425(19) 0.0203(16) 0.0208(14) 0.0009(12) -0.0063(13) -0.0048(14)
F4 0.046(2) 0.0187(16) 0.0286(16) -0.0180(13) -0.0036(14) -0.0024(14)
F5 0.0438(19) 0.036(2) 0.0157(14) -0.0126(13) -0.0035(13) -0.0138(16)
F6 0.060(2) 0.0258(19) 0.0242(16) 0.0024(14) -0.0107(16) -0.0109(17)
F12 0.053(2) 0.041(2) 0.0346(19) -0.0257(17) 0.0000(17) 0.0056(18)
F13 0.073(3) 0.059(3) 0.0236(17) -0.0255(18) -0.0171(19) 0.016(2)
F16 0.099(4) 0.089(4) 0.056(3) -0.061(3) 0.018(3) -0.062(3)
O2 0.0273(19) 0.040(2) 0.0191(17) -0.0214(16) 0.0005(14) -0.0229(17)
O4 0.055(3) 0.066(3) 0.029(2) -0.036(2) 0.021(2) -0.051(3)
C1 0.016(2) 0.015(2) 0.0121(18) -0.0090(15) -0.0030(14) -0.0078(16)
C2 0.021(2) 0.020(2) 0.0128(19) -0.0093(17) -0.0057(15) -0.0097(18)
C3 0.017(2) 0.013(2) 0.0099(18) -0.0076(15) -0.0032(14) -0.0056(16)
C4 0.0163(19) 0.016(2) 0.0097(17) -0.0085(15) -0.0031(14) -0.0064(16)
C18 0.017(2) 0.026(3) 0.019(2) -0.0162(19) -0.0029(16) -0.0124(18)
C19 0.016(2) 0.019(2) 0.016(2) -0.0027(16) -0.0066(15) -0.0058(17)
C20 0.022(2) 0.018(2) 0.023(2) -0.0132(18) -0.0078(18) -0.0012(18)
C21 0.021(2) 0.030(3) 0.016(2) -0.0099(18) -0.0070(16) -0.010(2)
C23 0.021(2) 0.023(2) 0.0135(19) -0.0119(17) -0.0039(16) -0.0103(18)
C24 0.024(2) 0.031(3) 0.014(2) -0.0131(19) -0.0004(17) -0.019(2)
C26 0.017(2) 0.024(2) 0.0136(19) -0.0105(17) -0.0041(15) -0.0122(18)
C27 0.019(2) 0.015(2) 0.019(2) -0.0108(17) -0.0011(16) -0.0072(17)
C28 0.023(2) 0.014(2) 0.019(2) -0.0102(17) -0.0054(17) -0.0050(17)
C29 0.026(2) 0.013(2) 0.022(2) -0.0101(17) -0.0040(17) -0.0090(18)
C31 0.023(2) 0.022(2) 0.021(2) -0.0140(19) -0.0052(17) -0.0052(19)
C32 0.026(2) 0.021(2) 0.019(2) -0.0125(18) -0.0019(18) -0.0074(19)
C35 0.019(2) 0.027(3) 0.020(2) -0.0196(19) -0.0077(17) -0.0049(18)
C37 0.024(2) 0.020(2) 0.020(2) -0.0022(18) -0.0070(18) -0.0074(19)
C38 0.037(3) 0.035(3) 0.020(2) -0.015(2) -0.005(2) -0.009(2)
C39 0.026(2) 0.032(3) 0.017(2) -0.013(2) -0.0060(18) -0.010(2)
F2 0.046(2) 0.0169(16) 0.044(2) -0.0063(14) -0.0170(16) -0.0109(15)
F7 0.045(2) 0.0152(16) 0.055(2) -0.0169(16) -0.0010(18) -0.0035(15)
F8 0.048(2) 0.026(2) 0.060(3) 0.0141(19) -0.011(2) -0.0041(17)
F9 0.050(2) 0.050(3) 0.034(2) -0.0245(18) -0.0086(17) -0.0083(19)
F10 0.046(2) 0.042(2) 0.0269(17) 0.0012(16) 0.0065(15) -0.0012(18)
F11 0.040(2) 0.079(3) 0.0263(18) 0.0081(19) -0.0041(15) -0.025(2)
F14 0.106(4) 0.035(2) 0.040(2) 0.0015(19) 0.010(3) -0.023(3)
F15 0.035(2) 0.115(5) 0.065(3) 0.049(3) -0.022(2) -0.026(3)
O1 0.0177(17) 0.033(2) 0.039(2) 0.0059(17) -0.0141(15) -0.0200(16)
O3 0.033(2) 0.051(3) 0.044(3) 0.010(2) -0.028(2) -0.032(2)
C5 0.022(2) 0.025(3) 0.025(2) 0.000(2) -0.0053(18) -0.007(2)
C6 0.017(2) 0.017(2) 0.025(2) -0.0074(18) -0.0048(17) -0.0072(17)
C7 0.0093(19) 0.014(2) 0.026(2) -0.0067(17) -0.0086(16) -0.0040(16)
C8 0.015(2) 0.023(2) 0.025(2) -0.0054(19) -0.0096(17) -0.0092(18)
C9 0.015(2) 0.015(2) 0.032(3) -0.0093(19) -0.0067(18) -0.0060(17)
C10 0.022(2) 0.015(2) 0.036(3) -0.005(2) -0.007(2) -0.0066(19)
C11 0.0118(19) 0.016(2) 0.028(2) -0.0078(17) -0.0091(16) -0.0069(16)
C12 0.025(2) 0.023(3) 0.018(2) -0.0053(18) -0.0042(17) -0.0106(19)
C13 0.016(2) 0.020(2) 0.023(2) -0.0010(18) -0.0090(16) -0.0087(18)
C14 0.018(2) 0.027(3) 0.030(3) -0.004(2) -0.0114(18) -0.016(2)
C15 0.014(2) 0.017(2) 0.019(2) -0.0037(17) -0.0062(16) -0.0074(17)
C16 0.023(2) 0.013(2) 0.039(3) -0.007(2) -0.008(2) -0.0096(18)
C17 0.0126(19) 0.017(2) 0.026(2) -0.0058(18) -0.0054(16) -0.0080(16)
C22 0.020(2) 0.040(4) 0.037(3) -0.001(3) -0.009(2) -0.006(2)
C25 0.028(3) 0.016(2) 0.026(3) -0.0023(19) -0.009(2) -0.0014(19)
C30 0.030(3) 0.036(3) 0.016(2) -0.011(2) -0.0021(18) -0.008(2)
C33 0.027(3) 0.016(2) 0.032(3) -0.007(2) -0.004(2) -0.0027(19)
C34 0.024(3) 0.029(3) 0.033(3) -0.014(2) -0.010(2) -0.005(2)
C36 0.018(2) 0.032(3) 0.039(3) 0.008(2) -0.008(2) -0.004(2)
C40 0.027(3) 0.033(3) 0.028(3) -0.003(2) -0.001(2) -0.001(2)

loop_
_atom_type_symbol
_atom_type_description
_atom_type_scat_dispersion_real
_atom_type_scat_dispersion_imag
_atom_type_scat_source
C C 0.0033 0.0016 'International Tables Vol C Tables 4.2.6.8 and 6.1.1.4'
H H 0.0000 0.0000 'International Tables Vol C Tables 4.2.6.8 and 6.1.1.4'
F F 0.0171 0.0103 'International Tables Vol C Tables 4.2.6.8 and 6.1.1.4'
O O 0.0106 0.0060 'International Tables Vol C Tables 4.2.6.8 and 6.1.1.4'

loop_
_geom_angle_atom_site_label_1
_geom_angle_atom_site_label_2
_geom_angle_atom_site_label_3
_geom_angle
_geom_angle_site_symmetry_1
_geom_angle_site_symmetry_3
C2 O2 C24 117.6(4) . .
C4 C1 C3 119.6(4) 2_657 .
C4 C1 C2 115.7(4) 2_657 .
C3 C1 C2 124.6(4) . .
O4 C2 O2 123.4(4) . .
O4 C2 C1 123.3(4) . .
O2 C2 C1 113.2(4) . .
C4 C3 C1 117.5(4) . .
C4 C3 C27 118.1(4) . .
C1 C3 C27 124.4(4) . .
C1 C4 C3 122.9(4) 2_657 .
C1 C4 H1 118.6 2_657 .
C3 C4 H1 118.6 . .
C27 C18 C23 176.4(5) . .
F3 C19 C28 117.9(4) . .
F3 C19 C26 119.2(4) . .
C28 C19 C26 122.9(5) . .
C32 C20 C35 119.9(5) . .
C32 C20 H6 120.0 . .
C35 C20 H6 120.0 . .
F5 C21 C37 120.2(5) . .
F5 C21 C28 118.8(5) . .
C37 C21 C28 121.0(4) . .
C32 C23 C31 120.3(4) . .
C32 C23 C18 118.6(5) . .
C31 C23 C18 121.2(5) . .
O2 C24 C26 106.5(4) . .
O2 C24 H7 110.4 . .
C26 C24 H7 110.4 . .
O2 C24 H8 110.4 . .
C26 C24 H8 110.4 . .
H7 C24 H8 108.6 . .
C19 C26 C29 116.8(4) . .
C19 C26 C24 122.9(5) . .
C29 C26 C24 120.2(4) . .
C18 C27 C3 176.2(6) . .
F4 C28 C19 120.4(5) . .
F4 C28 C21 121.0(4) . .
C19 C28 C21 118.6(4) . .
F1 C29 C26 120.3(4) . .
F1 C29 C37 117.4(5) . .
C26 C29 C37 122.3(4) . .
C39 C31 C23 120.0(5) . .
C39 C31 H11 120.0 . .
C23 C31 H11 120.0 . .
C20 C32 C23 119.4(5) . .
C20 C32 H12 120.3 . .
C23 C32 H12 120.3 . .
C39 C35 C20 121.5(4) . .
C39 C35 C38 119.5(5) . .
C20 C35 C38 118.9(5) . .
F6 C37 C21 120.4(5) . .
F6 C37 C29 121.2(5) . .
C21 C37 C29 118.4(5) . .
F13 C38 F16 108.9(5) . .
F13 C38 F12 106.8(5) . .
F16 C38 F12 105.1(6) . .
F13 C38 C35 114.0(5) . .
F16 C38 C35 111.1(5) . .
F12 C38 C35 110.5(4) . .
C35 C39 C31 118.9(5) . .
C35 C39 H14 120.5 . .
C31 C39 H14 120.5 . .
C9 O1 C14 116.9(4) . .
C30 C5 C25 120.2(5) . .
C30 C5 C40 119.8(5) . .
C25 C5 C40 120.0(5) . .
C16 C6 C10 116.3(5) . .
C16 C6 C14 121.4(5) . .
C10 C6 C14 122.3(5) . .
C11 C7 C15 119.8(4) . 2_566
C11 C7 C9 115.8(4) . .
C15 C7 C9 124.4(5) 2_566 .
C17 C8 C13 175.4(5) . .
O3 C9 O1 123.7(5) . .
O3 C9 C7 123.3(5) . .
O1 C9 C7 112.9(4) . .
F7 C10 C36 117.8(5) . .
F7 C10 C6 119.9(5) . .
C36 C10 C6 122.3(5) . .
C7 C11 C15 122.1(4) . .
C7 C11 H2 118.9 . .
C15 C11 H2 118.9 . .
C25 C12 C13 120.5(5) . .
C25 C12 H3 119.8 . .
C13 C12 H3 119.8 . .
C12 C13 C33 119.1(5) . .
C12 C13 C8 120.9(4) . .
C33 C13 C8 120.0(5) . .
O1 C14 C6 106.8(4) . .
O1 C14 H4 110.4 . .
C6 C14 H4 110.4 . .
O1 C14 H5 110.4 . .
C6 C14 H5 110.4 . .
H4 C14 H5 108.6 . .
C7 C15 C11 118.1(4) 2_566 .
C7 C15 C17 124.9(4) 2_566 .
C11 C15 C17 117.0(4) . .
F2 C16 C34 118.3(5) . .
F2 C16 C6 118.8(5) . .
C34 C16 C6 122.9(5) . .
C8 C17 C15 176.2(5) . .
F11 C22 C36 121.4(6) . .
F11 C22 C34 120.3(6) . .
C36 C22 C34 118.3(6) . .
C5 C25 C12 119.7(5) . .
C5 C25 H9 120.1 . .
C12 C25 H9 120.1 . .
C5 C30 C33 121.0(5) . .
C5 C30 H10 119.5 . .
C33 C30 H10 119.5 . .
C30 C33 C13 119.6(5) . .
C30 C33 H13 120.2 . .
C13 C33 H13 120.2 . .
F9 C34 C16 120.9(6) . .
F9 C34 C22 119.1(6) . .
C16 C34 C22 120.0(5) . .
F8 C36 C10 121.4(6) . .
F8 C36 C22 118.4(6) . .
C10 C36 C22 120.1(6) . .
F10 C40 F14 106.6(6) . .
F10 C40 F15 107.2(5) . .
F14 C40 F15 105.9(6) . .
F10 C40 C5 112.5(5) . .
F14 C40 C5 113.5(5) . .
F15 C40 C5 110.7(5) . .

loop_
_geom_bond_atom_site_label_1
_geom_bond_atom_site_label_2
_geom_bond_distance
_geom_bond_site_symmetry_2
F1 C29 1.359(5) .
F3 C19 1.361(6) .
F4 C28 1.337(5) .
F5 C21 1.342(5) .
F6 C37 1.335(6) .
F12 C38 1.351(8) .
F13 C38 1.322(8) .
F16 C38 1.334(8) .
O2 C2 1.317(5) .
O2 C24 1.464(6) .
O4 C2 1.212(6) .
C1 C4 1.391(5) 2_657
C1 C3 1.423(6) .
C1 C2 1.495(6) .
C3 C4 1.401(6) .
C3 C27 1.439(6) .
C4 C1 1.391(5) 2_657
C4 H1 0.9300 .
C18 C27 1.191(6) .
C18 C23 1.445(6) .
C19 C28 1.380(6) .
C19 C26 1.380(7) .
C20 C32 1.392(6) .
C20 C35 1.395(8) .
C20 H6 0.9300 .
C21 C37 1.374(7) .
C21 C28 1.386(8) .
C23 C32 1.403(8) .
C23 C31 1.406(7) .
C24 C26 1.503(6) .
C24 H7 0.9700 .
C24 H8 0.9700 .
C26 C29 1.383(7) .
C29 C37 1.400(7) .
C31 C39 1.403(6) .
C31 H11 0.9300 .
C32 H12 0.9300 .
C35 C39 1.389(8) .
C35 C38 1.519(7) .
C39 H14 0.9300 .
F2 C16 1.356(7) .
F7 C10 1.343(6) .
F8 C36 1.344(7) .
F9 C34 1.340(6) .
F10 C40 1.327(7) .
F11 C22 1.319(7) .
F14 C40 1.326(8) .
F15 C40 1.332(8) .
O1 C9 1.321(7) .
O1 C14 1.458(6) .
O3 C9 1.194(6) .
C5 C30 1.380(8) .
C5 C25 1.385(7) .
C5 C40 1.504(8) .
C6 C16 1.381(7) .
C6 C10 1.391(8) .
C6 C14 1.510(7) .
C7 C11 1.381(7) .
C7 C15 1.409(6) 2_566
C7 C9 1.507(7) .
C8 C17 1.224(7) .
C8 C13 1.432(7) .
C10 C36 1.379(9) .
C11 C15 1.412(6) .
C11 H2 0.9300 .
C12 C25 1.397(8) .
C12 C13 1.401(7) .
C12 H3 0.9300 .
C13 C33 1.406(7) .
C14 H4 0.9700 .
C14 H5 0.9700 .
C15 C7 1.409(6) 2_566
C15 C17 1.420(7) .
C16 C34 1.363(9) .
C22 C36 1.382(9) .
C22 C34 1.404(10) .
C25 H9 0.9300 .
C30 C33 1.390(8) .
C30 H10 0.9300 .
C33 H13 0.9300 .

loop_
_geom_torsion_atom_site_label_1
_geom_torsion_atom_site_label_2
_geom_torsion_atom_site_label_3
_geom_torsion_atom_site_label_4
_geom_torsion
_geom_torsion_site_symmetry_1
_geom_torsion_site_symmetry_4
C24 O2 C2 O4 7.1(8) . .
C24 O2 C2 C1 -171.6(4) . .
C4 C1 C2 O4 -3.5(8) 2_657 .
C3 C1 C2 O4 179.0(6) . .
C4 C1 C2 O2 175.2(4) 2_657 .
C3 C1 C2 O2 -2.3(7) . .
C4 C1 C3 C4 0.4(7) 2_657 .
C2 C1 C3 C4 177.8(4) . .
C4 C1 C3 C27 -177.5(4) 2_657 .
C2 C1 C3 C27 -0.2(7) . .
C1 C3 C4 C1 -0.5(7) . 2_657
C27 C3 C4 C1 177.6(4) . 2_657
C2 O2 C24 C26 158.6(5) . .
F3 C19 C26 C29 -179.3(4) . .
C28 C19 C26 C29 0.7(7) . .
F3 C19 C26 C24 1.6(7) . .
C28 C19 C26 C24 -178.5(4) . .
O2 C24 C26 C19 117.4(5) . .
O2 C24 C26 C29 -61.7(6) . .
F3 C19 C28 F4 -0.6(7) . .
C26 C19 C28 F4 179.5(4) . .
F3 C19 C28 C21 179.9(4) . .
C26 C19 C28 C21 -0.1(7) . .
F5 C21 C28 F4 0.2(7) . .
C37 C21 C28 F4 179.6(5) . .
F5 C21 C28 C19 179.8(4) . .
C37 C21 C28 C19 -0.9(7) . .
C19 C26 C29 F1 178.0(4) . .
C24 C26 C29 F1 -2.8(7) . .
C19 C26 C29 C37 -0.3(7) . .
C24 C26 C29 C37 178.9(4) . .
C32 C23 C31 C39 0.3(8) . .
C18 C23 C31 C39 180.0(4) . .
C35 C20 C32 C23 0.5(8) . .
C31 C23 C32 C20 -0.9(7) . .
C18 C23 C32 C20 179.4(4) . .
C32 C20 C35 C39 0.7(8) . .
C32 C20 C35 C38 177.8(5) . .
F5 C21 C37 F6 -0.1(8) . .
C28 C21 C37 F6 -179.4(5) . .
F5 C21 C37 C29 -179.5(5) . .
C28 C21 C37 C29 1.2(8) . .
F1 C29 C37 F6 1.7(7) . .
C26 C29 C37 F6 -179.9(5) . .
F1 C29 C37 C21 -179.0(4) . .
C26 C29 C37 C21 -0.6(8) . .
C39 C35 C38 F13 -10.5(8) . .
C20 C35 C38 F13 172.3(5) . .
C39 C35 C38 F16 -134.0(6) . .
C20 C35 C38 F16 48.9(7) . .
C39 C35 C38 F12 109.7(6) . .
C20 C35 C38 F12 -67.4(7) . .
C20 C35 C39 C31 -1.3(8) . .
C38 C35 C39 C31 -178.4(5) . .
C23 C31 C39 C35 0.9(8) . .
C14 O1 C9 O3 10.1(8) . .
C14 O1 C9 C7 -169.2(4) . .
C11 C7 C9 O3 0.2(8) . .
C15 C7 C9 O3 -178.4(5) 2_566 .
C11 C7 C9 O1 179.4(4) . .
C15 C7 C9 O1 0.8(7) 2_566 .
C16 C6 C10 F7 -179.1(5) . .
C14 C6 C10 F7 2.2(7) . .
C16 C6 C10 C36 -0.9(8) . .
C14 C6 C10 C36 -179.7(5) . .
C15 C7 C11 C15 0.7(8) 2_566 .
C9 C7 C11 C15 -178.0(4) . .
C25 C12 C13 C33 1.2(7) . .
C25 C12 C13 C8 -177.3(5) . .
C9 O1 C14 C6 149.5(4) . .
C16 C6 C14 O1 -61.5(6) . .
C10 C6 C14 O1 117.2(5) . .
C7 C11 C15 C7 -0.6(8) . 2_566
C7 C11 C15 C17 -179.2(4) . .
C10 C6 C16 F2 178.7(4) . .
C14 C6 C16 F2 -2.5(7) . .
C10 C6 C16 C34 -0.2(8) . .
C14 C6 C16 C34 178.6(5) . .
C30 C5 C25 C12 -0.1(8) . .
C40 C5 C25 C12 179.2(5) . .
C13 C12 C25 C5 -0.3(8) . .
C25 C5 C30 C33 -0.3(8) . .
C40 C5 C30 C33 -179.6(5) . .
C5 C30 C33 C13 1.2(8) . .
C12 C13 C33 C30 -1.6(8) . .
C8 C13 C33 C30 176.9(5) . .
F2 C16 C34 F9 0.9(8) . .
C6 C16 C34 F9 179.8(5) . .
F2 C16 C34 C22 -178.2(5) . .
C6 C16 C34 C22 0.7(9) . .
F11 C22 C34 F9 0.3(8) . .
C36 C22 C34 F9 -179.2(5) . .
F11 C22 C34 C16 179.4(5) . .
C36 C22 C34 C16 -0.1(9) . .
F7 C10 C36 F8 -1.9(8) . .
C6 C10 C36 F8 179.8(5) . .
F7 C10 C36 C22 179.7(5) . .
C6 C10 C36 C22 1.5(9) . .
F11 C22 C36 F8 1.2(9) . .
C34 C22 C36 F8 -179.3(5) . .
F11 C22 C36 C10 179.5(5) . .
C34 C22 C36 C10 -1.0(9) . .
C30 C5 C40 F10 38.5(8) . .
C25 C5 C40 F10 -140.8(6) . .
C30 C5 C40 F14 159.7(6) . .
C25 C5 C40 F14 -19.6(8) . .
C30 C5 C40 F15 -81.4(7) . .
C25 C5 C40 F15 99.3(7) . .
